data_1554028
loop_
_publ_author_name
'Hathwar, Venkatesha R.'
'Thomsen, Maja K.'
'Mamakhel, Mohammad Aref H.'
'Fils\/o, Mette \/O'
'Overgaard, Jacob'
'Iversen, Bo B.'

_publ_section_title
;
 Electron Density Analysis of the &quot;O-O&quot; Charge-Shift Bonding in
 Rubrene Endoperoxide.
;
_journal_issue 38
_journal_name_full 'The journal of physical chemistry. A'
_journal_page_first 7510
_journal_page_last 7518
_journal_paper_doi 10.1021/acs.jpca.6b06588
_journal_volume 120
_journal_year 2016
_chemical_formula_moiety 'C42 H30, C8 H8'
_chemical_formula_sum 'C50 H38'
_chemical_formula_weight 638.80
_space_group_crystal_system trigonal
_space_group_IT_number 165
_space_group_name_Hall '-P 3 2"c'
_space_group_name_H-M_alt 'P -3 c 1'
_atom_sites_solution_hydrogens geom
_audit_creation_method SHELXL-2014
_cell_angle_alpha 90
_cell_angle_beta 90
_cell_angle_gamma 120
_cell_formula_units_Z 6
_cell_length_a 25.335(5)
_cell_length_b 25.335(5)
_cell_length_c 9.7336(14)
_cell_measurement_reflns_used 3575
_cell_measurement_temperature 100.0(12)
_cell_measurement_theta_max 23.0720
_cell_measurement_theta_min 2.4530
_cell_volume 5410.6(17)
_computing_cell_refinement
;
CrysAlisPro, Agilent Technologies,
Version 1.171.36.28 (release 01-02-2013 CrysAlis171 .NET)
(compiled Feb  1 2013,16:14:44)
;
_computing_data_collection
;
CrysAlisPro, Agilent Technologies,
Version 1.171.36.28 (release 01-02-2013 CrysAlis171 .NET)
(compiled Feb  1 2013,16:14:44)
;
_computing_data_reduction
;
CrysAlisPro, Agilent Technologies,
Version 1.171.36.28 (release 01-02-2013 CrysAlis171 .NET)
(compiled Feb  1 2013,16:14:44)
;
_computing_molecular_graphics
;
O. V. Dolomanov, L. J. Bourhis, R. J. Gildea, J. A. K. Howard and H. Puschmann,
OLEX2: a complete structure solution, refinement and analysis program.
J. Appl. Cryst. (2009). 42, 339-341.
;
_computing_publication_material
;
O. V. Dolomanov, L. J. Bourhis, R. J. Gildea, J. A. K. Howard and H. Puschmann,
OLEX2: a complete structure solution, refinement and analysis program.
J. Appl. Cryst. (2009). 42, 339-341.
;
_computing_structure_refinement
;
SHELXL, G.M. Sheldrick, Acta Cryst.
(2008). A64, 112-122
;
_computing_structure_solution
;
SHELXS, G.M. Sheldrick, Acta Cryst.
(2008). A64, 112-122
;
_diffrn_ambient_temperature 100(2)
_diffrn_detector 'Agilent Atlas CCD-area detector'
_diffrn_detector_area_resol_mean 7.9
_diffrn_detector_type 'CCD area detector'
_diffrn_measured_fraction_theta_full 0.577
_diffrn_measured_fraction_theta_max 0.998
_diffrn_measurement_device 'three-circle diffractometer'
_diffrn_measurement_device_type 'Oxford Diffraction Supernova diffractometer'
_diffrn_measurement_method '\w and \f scans'
_diffrn_radiation_monochromator 'mirror optics'
_diffrn_radiation_probe x-ray
_diffrn_radiation_type MoK\a
_diffrn_radiation_wavelength 0.71073
_diffrn_reflns_av_R_equivalents 0.0784
_diffrn_reflns_av_unetI/netI 0.0351
_diffrn_reflns_Laue_measured_fraction_full 0.577
_diffrn_reflns_Laue_measured_fraction_max 0.998
_diffrn_reflns_limit_h_max 24
_diffrn_reflns_limit_h_min -25
_diffrn_reflns_limit_k_max 25
_diffrn_reflns_limit_k_min -25
_diffrn_reflns_limit_l_max 9
_diffrn_reflns_limit_l_min -9
_diffrn_reflns_number 22153
_diffrn_reflns_point_group_measured_fraction_full 0.577
_diffrn_reflns_point_group_measured_fraction_max 0.998
_diffrn_reflns_theta_full 25.242
_diffrn_reflns_theta_max 20.811
_diffrn_reflns_theta_min 2.456
_diffrn_source 'microfocus sealed X-ray tube'
_diffrn_source_type 'Agilent Mova'
_exptl_absorpt_coefficient_mu 0.066
_exptl_absorpt_correction_T_max 1.00000
_exptl_absorpt_correction_T_min 0.87463
_exptl_absorpt_correction_type multi-scan
_exptl_absorpt_process_details
;
CrysAlisPro, Agilent Technologies,
Version 1.171.36.28 (release 01-02-2013 CrysAlis171 .NET)
(compiled Feb  1 2013,16:14:44)
Empirical absorption correction using spherical harmonics,
 implemented in SCALE3 ABSPACK scaling algorithm.
;
_exptl_crystal_colour 'clear light green'
_exptl_crystal_colour_lustre clear
_exptl_crystal_colour_modifier light
_exptl_crystal_colour_primary green
_exptl_crystal_density_diffrn 1.176
_exptl_crystal_density_method 'not measured'
_exptl_crystal_description needle
_exptl_crystal_F_000 2028
_exptl_crystal_size_max 0.2
_exptl_crystal_size_mid 0.08
_exptl_crystal_size_min 0.05
_refine_diff_density_max 0.592
_refine_diff_density_min -0.517
_refine_diff_density_rms 0.050
_refine_ls_extinction_method none
_refine_ls_goodness_of_fit_ref 1.050
_refine_ls_hydrogen_treatment constr
_refine_ls_matrix_type full
_refine_ls_number_parameters 217
_refine_ls_number_reflns 1892
_refine_ls_number_restraints 0
_refine_ls_restrained_S_all 1.050
_refine_ls_R_factor_all 0.0761
_refine_ls_R_factor_gt 0.0590
_refine_ls_shift/su_max 0.000
_refine_ls_shift/su_mean 0.000
_refine_ls_structure_factor_coef Fsqd
_refine_ls_weighting_details 'w=1/[\s^2^(Fo^2^)+(0.0544P)^2^+9.9406P] where P=(Fo^2^+2Fc^2^)/3'
_refine_ls_weighting_scheme calc
_refine_ls_wR_factor_gt 0.1326
_refine_ls_wR_factor_ref 0.1454
_reflns_number_gt 1530
_reflns_number_total 1892
_reflns_threshold_expression 'I > 2\s(I)'
_cod_data_source_file Compound_3.cif
_cod_data_source_block compond_3
_cod_original_cell_volume 5411(2)
_cod_database_code 1554028
_chemical_oxdiff_formula 'C42 H24'
_chemical_oxdiff_usercomment 'green needles from rubrene re-xtallisation'
_shelx_space_group_comment
;
The symmetry employed for this shelxl refinement is uniquely defined
by the following loop, which should always be used as a source of
symmetry information in preference to the above space-group names.
They are only intended as comments.
;
_shelxl_version_number 2014-1
_thetm01_alert_3_a_compound_3
;
PROBLEM: The value of sine(theta_max)/wavelength is less than 0.550
Calculated sin(theta_max)/wavelength =    0.4999
RESPONSE:  Crystals were small and didn't scatter well at higher angle regions. So data was truncated to avoid the systematic errors arising from the poor data.
;

loop_
_space_group_symop_operation_xyz
'x, y, z'
'-y, x-y, z'
'-x+y, -x, z'
'x-y, -y, -z+1/2'
'-x, -x+y, -z+1/2'
'y, x, -z+1/2'
'-x, -y, -z'
'y, -x+y, -z'
'x-y, x, -z'
'-x+y, y, z-1/2'
'x, x-y, z-1/2'
'-y, -x, z-1/2'

loop_
_atom_site_label
_atom_site_type_symbol
_atom_site_fract_x
_atom_site_fract_y
_atom_site_fract_z
_atom_site_U_iso_or_equiv
_atom_site_adp_type
_atom_site_occupancy
_atom_site_site_symmetry_order
_atom_site_calc_flag
_atom_site_refinement_flags_posn
_atom_site_refinement_flags_adp
_atom_site_refinement_flags_occupancy
C1 C 0.63036(15) 0.59937(15) 0.2585(3) 0.0182(8) Uani 1 1 d . . .
C2 C 0.57333(15) 0.53874(15) 0.2596(3) 0.0186(8) Uani 1 1 d . . .
C3 C 0.56287(15) 0.48104(15) 0.2728(3) 0.0185(9) Uani 1 1 d . . .
C4 C 0.61513(15) 0.46964(14) 0.2612(3) 0.0182(9) Uani 1 1 d . . .
C5 C 0.65481(15) 0.49177(15) 0.1493(4) 0.0229(9) Uani 1 1 d . . .
H5 H 0.6494 0.5155 0.0813 0.027 Uiso 1 1 calc R U .
C6 C 0.70216(16) 0.47937(16) 0.1364(4) 0.0274(9) Uani 1 1 d . . .
H6 H 0.7288 0.4946 0.0596 0.033 Uiso 1 1 calc R U .
C7 C 0.71073(16) 0.44505(16) 0.2348(4) 0.0310(10) Uani 1 1 d . . .
H7 H 0.7430 0.4365 0.2256 0.037 Uiso 1 1 calc R U .
C8 C 0.67191(16) 0.42318(15) 0.3472(4) 0.0271(9) Uani 1 1 d . . .
H8 H 0.6781 0.4002 0.4157 0.033 Uiso 1 1 calc R U .
C9 C 0.62410(15) 0.43469(15) 0.3602(4) 0.0228(9) Uani 1 1 d . . .
H9 H 0.5973 0.4188 0.4365 0.027 Uiso 1 1 calc R U .
C10 C 0.50275(14) 0.42588(15) 0.2983(3) 0.0181(9) Uani 1 1 d . . .
C11 C 0.48907(15) 0.37049(15) 0.2373(3) 0.0205(9) Uani 1 1 d . . .
H11 H 0.5179 0.3692 0.1771 0.025 Uiso 1 1 calc R U .
C12 C 0.43452(15) 0.31751(16) 0.2623(3) 0.0237(9) Uani 1 1 d . . .
H12 H 0.4263 0.2803 0.2205 0.028 Uiso 1 1 calc R U .
C13 C 0.39205(16) 0.31924(16) 0.3486(4) 0.0245(9) Uani 1 1 d . . .
H13 H 0.3546 0.2830 0.3665 0.029 Uiso 1 1 calc R U .
C14 C 0.40389(15) 0.37348(15) 0.4090(3) 0.0223(9) Uani 1 1 d . . .
H14 H 0.3742 0.3746 0.4667 0.027 Uiso 1 1 calc R U .
C15 C 0.45914(15) 0.42639(15) 0.3854(3) 0.0191(9) Uani 1 1 d . . .
H15 H 0.4673 0.4633 0.4289 0.023 Uiso 1 1 calc R U .
C16 C 0.69597(15) 0.62174(15) 0.2758(3) 0.0196(9) Uani 1 1 d . . .
C17 C 0.71790(16) 0.59990(16) 0.3809(4) 0.0242(9) Uani 1 1 d . . .
H17 H 0.6900 0.5682 0.4395 0.029 Uiso 1 1 calc R U .
C18 C 0.78015(16) 0.62437(16) 0.3996(4) 0.0304(10) Uani 1 1 d . . .
H18 H 0.7947 0.6096 0.4713 0.036 Uiso 1 1 calc R U .
C19 C 0.82099(17) 0.67011(18) 0.3142(4) 0.0370(11) Uani 1 1 d . . .
H19 H 0.8635 0.6867 0.3273 0.044 Uiso 1 1 calc R U .
C20 C 0.80013(16) 0.69181(17) 0.2098(4) 0.0335(10) Uani 1 1 d . . .
H20 H 0.8283 0.7232 0.1509 0.040 Uiso 1 1 calc R U .
C21 C 0.73816(15) 0.66789(16) 0.1909(4) 0.0240(9) Uani 1 1 d . . .
H21 H 0.7242 0.6832 0.1190 0.029 Uiso 1 1 calc R U .
C22 C 0.2005(3) 0.2005(3) 0.2500 0.081(2) Uiso 1 2 d S . P
C23 C 0.1646(4) 0.1325(4) 0.2749(9) 0.049(2) Uiso 0.5 1 d . . P
H23 H 0.1695 0.1025 0.2175 0.059 Uiso 0.5 1 calc R U P
C24 C 0.1363(4) 0.1180(5) 0.4055(10) 0.059(3) Uiso 0.5 1 d . . P
H24 H 0.1078 0.0767 0.4273 0.071 Uiso 0.5 1 calc R U P
C25 C 0.1496(4) 0.1632(4) 0.5024(10) 0.053(2) Uiso 0.5 1 d . . P
C26 C 0.1919(3) 0.2225(3) 0.4618(8) 0.033(2) Uiso 0.5 1 d . . P
H26 H 0.2010 0.2537 0.5274 0.040 Uiso 0.5 1 calc R U P
C27 C 0.2148(3) 0.2366(3) 0.3669(6) 0.0822(17) Uiso 1 1 d . . .
H27 H 0.2478 0.2773 0.3608 0.099 Uiso 1 1 calc R U .
C28 C 0.1183(5) 0.1477(5) 0.6421(11) 0.080(3) Uiso 0.5 1 d . . P
H28A H 0.1483 0.1555 0.7141 0.121 Uiso 0.5 1 calc R U P
H28B H 0.0866 0.1047 0.6438 0.121 Uiso 0.5 1 calc R U P
H28C H 0.0997 0.1731 0.6583 0.121 Uiso 0.5 1 calc R U P

loop_
_atom_site_aniso_label
_atom_site_aniso_U_11
_atom_site_aniso_U_22
_atom_site_aniso_U_33
_atom_site_aniso_U_23
_atom_site_aniso_U_13
_atom_site_aniso_U_12
C1 0.021(2) 0.020(2) 0.0140(19) 0.0000(15) -0.0001(15) 0.0107(17)
C2 0.020(2) 0.024(2) 0.015(2) -0.0011(15) 0.0007(15) 0.0134(18)
C3 0.023(2) 0.021(2) 0.0139(19) -0.0018(15) -0.0006(15) 0.0126(18)
C4 0.019(2) 0.0147(19) 0.021(2) -0.0036(16) -0.0033(17) 0.0089(17)
C5 0.024(2) 0.018(2) 0.027(2) -0.0032(16) -0.0031(17) 0.0105(18)
C6 0.022(2) 0.023(2) 0.038(2) -0.0027(19) 0.0043(18) 0.0123(18)
C7 0.020(2) 0.025(2) 0.052(3) -0.005(2) -0.001(2) 0.0135(19)
C8 0.023(2) 0.021(2) 0.038(2) -0.0011(18) -0.0103(19) 0.0119(18)
C9 0.018(2) 0.019(2) 0.030(2) -0.0021(16) -0.0027(16) 0.0079(17)
C10 0.018(2) 0.017(2) 0.021(2) -0.0002(16) -0.0031(16) 0.0101(17)
C11 0.020(2) 0.024(2) 0.021(2) 0.0017(16) 0.0009(15) 0.0141(19)
C12 0.026(2) 0.020(2) 0.026(2) -0.0025(16) -0.0009(17) 0.0122(19)
C13 0.023(2) 0.017(2) 0.027(2) 0.0033(17) -0.0017(17) 0.0058(17)
C14 0.020(2) 0.027(2) 0.022(2) 0.0048(17) 0.0018(16) 0.0124(19)
C15 0.023(2) 0.019(2) 0.018(2) -0.0028(16) -0.0052(17) 0.0130(19)
C16 0.018(2) 0.019(2) 0.023(2) -0.0036(17) 0.0011(17) 0.0097(18)
C17 0.026(2) 0.022(2) 0.025(2) -0.0026(17) -0.0023(17) 0.0122(18)
C18 0.028(3) 0.029(2) 0.038(2) -0.0036(19) -0.0097(19) 0.017(2)
C19 0.017(2) 0.037(3) 0.057(3) 0.003(2) -0.002(2) 0.013(2)
C20 0.023(2) 0.032(2) 0.042(3) 0.007(2) 0.0082(19) 0.011(2)
C21 0.021(2) 0.027(2) 0.024(2) -0.0001(17) -0.0008(17) 0.0128(18)

loop_
_atom_type_symbol
_atom_type_description
_atom_type_scat_dispersion_real
_atom_type_scat_dispersion_imag
_atom_type_scat_source
C C 0.0033 0.0016 'International Tables Vol C Tables 4.2.6.8 and 6.1.1.4'
H H 0.0000 0.0000 'International Tables Vol C Tables 4.2.6.8 and 6.1.1.4'

loop_
_geom_angle_atom_site_label_1
_geom_angle_atom_site_label_2
_geom_angle_atom_site_label_3
_geom_angle
_geom_angle_site_symmetry_1
_geom_angle_site_symmetry_3
C1 C1 C16 130.77(18) 6 .
C1 C1 C2 93.07(18) 6 .
C16 C1 C2 136.1(3) . .
C3 C2 C1 132.7(3) . .
C3 C2 C2 140.4(2) . 6
C1 C2 C2 86.93(18) . 6
C2 C3 C10 125.9(3) . .
C2 C3 C4 119.1(3) . .
C10 C3 C4 115.0(3) . .
C5 C4 C9 118.6(3) . .
C5 C4 C3 120.8(3) . .
C9 C4 C3 120.6(3) . .
C6 C5 C4 120.6(3) . .
C6 C5 H5 119.7 . .
C4 C5 H5 119.7 . .
C7 C6 C5 120.3(3) . .
C7 C6 H6 119.8 . .
C5 C6 H6 119.8 . .
C6 C7 C8 119.6(3) . .
C6 C7 H7 120.2 . .
C8 C7 H7 120.2 . .
C9 C8 C7 120.5(3) . .
C9 C8 H8 119.8 . .
C7 C8 H8 119.7 . .
C8 C9 C4 120.3(3) . .
C8 C9 H9 119.8 . .
C4 C9 H9 119.8 . .
C15 C10 C11 117.8(3) . .
C15 C10 C3 122.4(3) . .
C11 C10 C3 119.7(3) . .
C12 C11 C10 121.6(3) . .
C12 C11 H11 119.2 . .
C10 C11 H11 119.2 . .
C13 C12 C11 119.4(3) . .
C13 C12 H12 120.3 . .
C11 C12 H12 120.3 . .
C14 C13 C12 120.3(3) . .
C14 C13 H13 119.9 . .
C12 C13 H13 119.9 . .
C13 C14 C15 120.1(3) . .
C13 C14 H14 120.0 . .
C15 C14 H14 120.0 . .
C14 C15 C10 120.7(3) . .
C14 C15 H15 119.6 . .
C10 C15 H15 119.6 . .
C21 C16 C17 118.3(3) . .
C21 C16 C1 120.0(3) . .
C17 C16 C1 121.6(3) . .
C18 C17 C16 120.3(3) . .
C18 C17 H17 119.8 . .
C16 C17 H17 119.8 . .
C19 C18 C17 120.2(3) . .
C19 C18 H18 119.9 . .
C17 C18 H18 119.9 . .
C20 C19 C18 120.2(3) . .
C20 C19 H19 119.9 . .
C18 C19 H19 119.9 . .
C19 C20 C21 120.0(3) . .
C19 C20 H20 120.0 . .
C21 C20 H20 120.0 . .
C20 C21 C16 121.0(3) . .
C20 C21 H21 119.5 . .
C16 C21 H21 119.5 . .
C27 C22 C27 125.4(8) . 6
C27 C22 C23 111.7(5) . 6
C27 C22 C23 115.4(5) 6 6
C27 C22 C23 115.4(5) . .
C27 C22 C23 111.7(5) 6 .
C23 C22 C23 58.9(7) 6 .
C24 C23 C23 95.2(9) . 6
C24 C23 C22 112.3(7) . .
C23 C23 C22 60.5(4) 6 .
C24 C23 H23 122.9 . .
C23 C23 H23 122.9 6 .
C22 C23 H23 122.9 . .
C25 C24 C23 120.8(9) . .
C25 C24 H24 119.6 . .
C23 C24 H24 119.6 . .
C24 C25 C26 115.8(9) . .
C24 C25 C28 120.8(9) . .
C26 C25 C28 123.4(9) . .
C27 C26 C25 127.6(9) . .
C27 C26 H26 116.2 . .
C25 C26 H26 116.2 . .
C26 C27 C22 125.2(8) . .
C26 C27 H27 117.4 . .
C22 C27 H27 117.4 . .
C25 C28 H28A 109.5 . .
C25 C28 H28B 109.5 . .
H28A C28 H28B 109.5 . .
C25 C28 H28C 109.5 . .
H28A C28 H28C 109.5 . .
H28B C28 H28C 109.5 . .

loop_
_geom_bond_atom_site_label_1
_geom_bond_atom_site_label_2
_geom_bond_distance
_geom_bond_site_symmetry_2
C1 C1 1.370(6) 6
C1 C16 1.473(5) .
C1 C2 1.493(5) .
C2 C3 1.355(5) .
C2 C2 1.530(7) 6
C3 C10 1.485(5) .
C3 C4 1.494(5) .
C4 C5 1.396(5) .
C4 C9 1.402(5) .
C5 C6 1.390(5) .
C5 H5 0.9500 .
C6 C7 1.382(5) .
C6 H6 0.9500 .
C7 C8 1.387(5) .
C7 H7 0.9500 .
C8 C9 1.386(5) .
C8 H8 0.9500 .
C9 H9 0.9500 .
C10 C15 1.397(5) .
C10 C11 1.399(5) .
C11 C12 1.384(5) .
C11 H11 0.9500 .
C12 C13 1.383(5) .
C12 H12 0.9500 .
C13 C14 1.383(5) .
C13 H13 0.9500 .
C14 C15 1.390(5) .
C14 H14 0.9500 .
C15 H15 0.9500 .
C16 C21 1.394(5) .
C16 C17 1.403(5) .
C17 C18 1.388(5) .
C17 H17 0.9500 .
C18 C19 1.380(5) .
C18 H18 0.9500 .
C19 C20 1.380(5) .
C19 H19 0.9500 .
C20 C21 1.384(5) .
C20 H20 0.9500 .
C21 H21 0.9500 .
C22 C27 1.390(7) .
C22 C27 1.390(7) 6
C22 C23 1.512(11) 6
C22 C23 1.512(11) .
C23 C24 1.416(12) .
C23 C23 1.488(17) 6
C23 H23 1.0000 .
C24 C25 1.390(13) .
C24 H24 0.9500 .
C25 C26 1.396(12) .
C25 C28 1.524(14) .
C26 C27 1.054(8) .
C26 H26 0.9500 .
C27 H27 0.9500 .
C28 H28A 0.9800 .
C28 H28B 0.9800 .
C28 H28C 0.9800 .
